data_2225003
loop_
_publ_author_name
'Pinkerton, David M.'
'Banwell, Martin G.'
'Willis, Anthony C.'

_publ_section_title
;
 (+)-Hexacyclinol
;
_journal_coeditor_code HG2629
_journal_issue 2
_journal_name_full 'Acta Crystallographica Section E'
_journal_page_first o342
_journal_page_last o343
_journal_paper_doi 10.1107/S1600536810000620
_journal_volume 66
_journal_year 2010
_chemical_formula_iupac 'C23 H28 O7'
_chemical_formula_moiety 'C23 H28 O7'
_chemical_formula_sum 'C23 H28 O7'
_chemical_formula_weight 416.47
_chemical_name_common
;
(+)-Hexacyclinol
;
_chemical_name_systematic
;(1a<i>S</i>,2a<i>S</i>,3<i>S</i>,5a<i>S</i>,6a<i>S</i>,7<i>R</i>,7a<i>S</i>,
7b<i>S</i>,8<i>R</i>,8a<i>S</i>,10<i>R</i>)-7-hydroxy-3-(1-methoxy-1-
methylethyl)-10-(2-methyl-1-propenyl)-1a,5a,6a,7,7a,7b,8,8a-octahydro-
2<i>H</i>-8,2a-(epoxymethano)phenanthro[2,3-<i>b</i>:6,7-<i>b'</i>]bisoxirene-
2,5(3<i>H</i>)-dione
;
_space_group_IT_number 19
_symmetry_cell_setting orthorhombic
_symmetry_space_group_name_Hall 'P 2ac 2ab'
_symmetry_space_group_name_H-M 'P 21 21 21'
_atom_sites_solution_hydrogens geom
_atom_sites_solution_primary direct
_audit_creation_method CRYSTALS_ver_12.85
_cell_angle_alpha 90
_cell_angle_beta 90
_cell_angle_gamma 90
_cell_formula_units_Z 12
_cell_length_a 10.82700(10)
_cell_length_b 20.0530(2)
_cell_length_c 28.0247(3)
_cell_measurement_reflns_used 119334
_cell_measurement_temperature 200
_cell_measurement_theta_max 27.5
_cell_measurement_theta_min 2.6
_cell_volume 6084.55(11)
_computing_cell_refinement 'DENZO/SCALEPACK (Otwinowski & Minor, 1997)'
_computing_data_collection 'COLLECT (Nonius, 2001)'
_computing_data_reduction 'DENZO/SCALEPACK (Otwinowski & Minor, 1997)'
_computing_molecular_graphics
;
ORTEPII (Johnson, 1976) in <i>TEXSAN</i> (Molecular Structure
Corporation,
1997)
;
_computing_publication_material 'CRYSTALS (Betteridge <i>et al.</i>,  2003)'
_computing_structure_refinement 'CRYSTALS (Betteridge <i>et al.</i>,  2003)'
_computing_structure_solution 'SIR92 (Altomare <i>et al.</i>,  1994)'
_diffrn_ambient_temperature 200
_diffrn_measured_fraction_theta_full 0.996
_diffrn_measured_fraction_theta_max 0.996
_diffrn_measurement_device_type 'Nonius KappaCCD'
_diffrn_measurement_method '\f and \w scans with CCD'
_diffrn_radiation_monochromator graphite
_diffrn_radiation_type 'Mo K\a'
_diffrn_radiation_wavelength 0.71073
_diffrn_reflns_av_R_equivalents 0.036
_diffrn_reflns_limit_h_max 13
_diffrn_reflns_limit_h_min -13
_diffrn_reflns_limit_k_max 26
_diffrn_reflns_limit_k_min -26
_diffrn_reflns_limit_l_max 36
_diffrn_reflns_limit_l_min -25
_diffrn_reflns_number 80486
_diffrn_reflns_theta_full 27.473
_diffrn_reflns_theta_max 27.473
_diffrn_reflns_theta_min 2.585
_diffrn_standards_number 0
_exptl_absorpt_coefficient_mu 0.100
_exptl_absorpt_correction_T_max 0.994
_exptl_absorpt_correction_T_min 0.972
_exptl_absorpt_correction_type integration
_exptl_absorpt_process_details
;
[<i>via</i> Gaussian method (Coppens, 1970) implemented in <i>maXus</i>
(Mackay <i>et al.</i>, 2000)]
;
_exptl_crystal_colour colourless
_exptl_crystal_density_diffrn 1.364
_exptl_crystal_density_method 'not measured'
_exptl_crystal_description needle
_exptl_crystal_F_000 2664
_exptl_crystal_size_max 0.42
_exptl_crystal_size_mid 0.18
_exptl_crystal_size_min 0.15
_refine_diff_density_max 0.54
_refine_diff_density_min -0.25
_refine_ls_abs_structure_details
;
The enantiomer has been assigned by reference to an unchanging
centre of chirality in the starting material.
;
_refine_ls_extinction_method None
_refine_ls_goodness_of_fit_ref 0.8313
_refine_ls_hydrogen_treatment mixed
_refine_ls_matrix_type full
_refine_ls_number_parameters 820
_refine_ls_number_reflns 7619
_refine_ls_number_restraints 0
_refine_ls_R_factor_all 0.0499
_refine_ls_R_factor_gt 0.0341
_refine_ls_shift/su_max 0.000742
_refine_ls_structure_factor_coef Fsqd
_refine_ls_weighting_details
;
 Method= Modified Sheldrick
 w=1/[\s^2^(F^2^) + (0.03P)^2^ + 0.00P],
 where P=(max(Fo^2^,0) + 2Fc^2^)/3
;
_refine_ls_weighting_scheme calc
_refine_ls_wR_factor_all 0.0790
_refine_ls_wR_factor_gt 0.0757
_refine_ls_wR_factor_ref 0.0790
_reflns_number_gt 5571
_reflns_number_total 7619
_reflns_threshold_expression I>2\s(I)
_cod_data_source_file hg2629.cif
_cod_data_source_block I
_cod_depositor_comments
;
The following automatic conversions were performed:
'_symmetry_cell_setting' value 'Orthorhombic' changed to 'orthorhombic'
according to '/home/saulius/struct/CIF-dictionaries/cif_core.dic'
dictionary named 'cif_core.dic' version 2.4.1 from 2010-06-29.

Automatic conversion script
Id: cif_fix_enum 1527 2010-12-29 10:47:43Z saulius 

The following automatic conversions were performed:

'_symmetry_cell_setting' value 'Orthorhombic' changed to
'orthorhombic' according to
/home/saulius/struct/CIF-dictionaries/cif_core.dic dictionary named
'cif_core.dic' version 2.4.1 from 2010-06-29.

Automatic conversion script
Id: cif_fix_values 1715 2011-07-08 13:25:40Z adriana 
;
_cod_database_code 2225003
_cod_database_fobs_code 2225003

loop_
_symmetry_equiv_pos_as_xyz
x,y,z
x+1/2,-y+1/2,-z
-x,y+1/2,-z+1/2
-x+1/2,-y,z+1/2

loop_
_atom_site_type_symbol
_atom_site_label
_atom_site_fract_x
_atom_site_fract_y
_atom_site_fract_z
_atom_site_U_iso_or_equiv
_atom_site_adp_type
_atom_site_occupancy
_atom_site_disorder_assembly
_atom_site_disorder_group
C C1 0.3484(2) 0.15601(11) 0.72085(8) 0.0299 Uani 1.0000 . .
C C2 0.27315(19) 0.20115(12) 0.75220(8) 0.0320 Uani 1.0000 . .
C C3 0.27084(19) 0.26780(12) 0.75158(8) 0.0309 Uani 1.0000 . .
C C4 0.1877(2) 0.30240(13) 0.78622(8) 0.0369 Uani 1.0000 . .
C C5 0.2149(2) 0.37427(13) 0.79603(9) 0.0448 Uani 1.0000 . .
C C6 0.3238(2) 0.40522(13) 0.77555(9) 0.0426 Uani 1.0000 . .
C C7 0.4057(2) 0.37003(11) 0.74015(9) 0.0339 Uani 1.0000 . .
C C8 0.34130(18) 0.31058(11) 0.71650(8) 0.0276 Uani 1.0000 . .
C C9 0.43535(19) 0.26764(10) 0.68923(8) 0.0272 Uani 1.0000 . .
C C10 0.48673(19) 0.28963(11) 0.64103(8) 0.0309 Uani 1.0000 . .
C C11 0.3911(2) 0.29732(12) 0.60224(9) 0.0358 Uani 1.0000 . .
C C12 0.2960(2) 0.24587(12) 0.60020(9) 0.0370 Uani 1.0000 . .
C C13 0.29373(19) 0.19483(12) 0.63865(8) 0.0309 Uani 1.0000 . .
C C14 0.39485(19) 0.19549(11) 0.67712(8) 0.0281 Uani 1.0000 . .
C C15 0.51777(19) 0.17370(11) 0.65151(8) 0.0309 Uani 1.0000 . .
O O16 0.55958(14) 0.23319(7) 0.62627(6) 0.0337 Uani 1.0000 . .
C C17 0.5156(2) 0.11678(12) 0.61741(8) 0.0357 Uani 1.0000 . .
C C18 0.6034(2) 0.07004(13) 0.61481(9) 0.0412 Uani 1.0000 . .
C C19 0.7156(2) 0.06746(14) 0.64595(10) 0.0504 Uani 1.0000 . .
C C20 0.5942(3) 0.01329(15) 0.57995(12) 0.0664 Uani 1.0000 . .
O O21 0.21643(15) 0.15080(9) 0.63683(7) 0.0481 Uani 1.0000 . .
O O22 0.26572(15) 0.31279(9) 0.61589(6) 0.0419 Uani 1.0000 . .
C C23 0.4397(2) 0.11377(11) 0.75171(8) 0.0347 Uani 1.0000 . .
C C24 0.5434(2) 0.15375(12) 0.77433(9) 0.0418 Uani 1.0000 . .
C C25 0.3664(3) 0.07883(13) 0.79109(9) 0.0466 Uani 1.0000 . .
O O26 0.49970(15) 0.06476(8) 0.72235(6) 0.0393 Uani 1.0000 . .
C C27 0.4243(3) 0.01340(12) 0.70271(10) 0.0493 Uani 1.0000 . .
O O28 0.10381(16) 0.27442(10) 0.80699(6) 0.0515 Uani 1.0000 . .
O O29 0.32731(18) 0.38064(10) 0.82386(6) 0.0555 Uani 1.0000 . .
O O30 0.43866(17) 0.41634(9) 0.70388(7) 0.0461 Uani 1.0000 . .
C C101 0.8589(2) 0.42906(12) 0.60656(8) 0.0341 Uani 1.0000 . .
C C102 0.7833(2) 0.38365(12) 0.57556(9) 0.0353 Uani 1.0000 . .
C C103 0.7806(2) 0.31715(12) 0.57742(8) 0.0337 Uani 1.0000 . .
C C104 0.6989(2) 0.28108(13) 0.54294(9) 0.0397 Uani 1.0000 . .
C C105 0.7219(2) 0.20815(13) 0.53624(9) 0.0447 Uani 1.0000 . .
C C106 0.8344(2) 0.17845(14) 0.55588(9) 0.0475 Uani 1.0000 . .
C C107 0.9195(2) 0.21771(12) 0.58843(9) 0.0393 Uani 1.0000 . .
C C108 0.8517(2) 0.27511(12) 0.61317(8) 0.0320 Uani 1.0000 . .
C C109 0.9392(2) 0.31835(11) 0.64262(8) 0.0333 Uani 1.0000 . .
C C110 0.9816(2) 0.29827(12) 0.69246(8) 0.0349 Uani 1.0000 . .
C C111 0.8784(2) 0.28925(13) 0.72856(9) 0.0397 Uani 1.0000 . .
C C112 0.7785(2) 0.33811(13) 0.72586(9) 0.0384 Uani 1.0000 . .
C C113 0.7795(2) 0.38726(12) 0.68501(9) 0.0336 Uani 1.0000 . .
C C114 0.89379(19) 0.39013(11) 0.65232(8) 0.0317 Uani 1.0000 . .
C C115 1.0048(2) 0.41569(12) 0.68319(9) 0.0353 Uani 1.0000 . .
O O116 1.04747(14) 0.35658(8) 0.70936(6) 0.0385 Uani 1.0000 . .
C C117 0.9802(2) 0.47235(11) 0.71650(8) 0.0354 Uani 1.0000 . .
C C118 1.0530(2) 0.52478(13) 0.72361(9) 0.0421 Uani 1.0000 . .
C C119 1.1778(2) 0.53375(14) 0.70100(11) 0.0518 Uani 1.0000 . .
C C120 1.0139(3) 0.58253(13) 0.75441(10) 0.0538 Uani 1.0000 . .
O O121 0.69216(14) 0.42477(8) 0.68032(6) 0.0430 Uani 1.0000 . .
O O122 0.75780(15) 0.27021(9) 0.71160(6) 0.0420 Uani 1.0000 . .
C C123 0.9601(2) 0.46485(13) 0.57641(9) 0.0413 Uani 1.0000 . .
C C124 1.0661(2) 0.42028(14) 0.56013(10) 0.0518 Uani 1.0000 . .
C C125 0.8989(2) 0.49591(14) 0.53231(10) 0.0501 Uani 1.0000 . .
O O126 1.01865(15) 0.51608(9) 0.60449(7) 0.0487 Uani 1.0000 . .
C C127 0.9463(3) 0.57282(13) 0.61580(12) 0.0642 Uani 1.0000 . .
O O128 0.61975(17) 0.30835(9) 0.51944(7) 0.0567 Uani 1.0000 . .
O O129 0.83095(19) 0.19847(11) 0.50687(7) 0.0645 Uani 1.0000 . .
O O130 0.96384(17) 0.17434(10) 0.62467(8) 0.0522 Uani 1.0000 . .
C C201 0.38514(18) 0.59697(10) 0.53867(8) 0.0272 Uani 1.0000 . .
C C202 0.31476(19) 0.63543(11) 0.57649(8) 0.0306 Uani 1.0000 . .
C C203 0.31062(18) 0.70143(11) 0.58224(8) 0.0289 Uani 1.0000 . .
C C204 0.2323(2) 0.72855(12) 0.62163(8) 0.0340 Uani 1.0000 . .
C C205 0.2576(2) 0.79795(12) 0.63791(9) 0.0381 Uani 1.0000 . .
C C206 0.3626(2) 0.83442(13) 0.61786(9) 0.0408 Uani 1.0000 . .
C C207 0.4391(2) 0.80679(11) 0.57711(9) 0.0350 Uani 1.0000 . .
C C208 0.37384(19) 0.75120(10) 0.54964(8) 0.0285 Uani 1.0000 . .
C C209 0.46373(19) 0.71508(10) 0.51667(8) 0.0284 Uani 1.0000 . .
C C210 0.5095(2) 0.74653(11) 0.46994(8) 0.0331 Uani 1.0000 . .
C C211 0.4117(2) 0.75913(12) 0.43313(9) 0.0387 Uani 1.0000 . .
C C212 0.3113(2) 0.71052(12) 0.42960(9) 0.0365 Uani 1.0000 . .
C C213 0.3068(2) 0.65565(11) 0.46596(8) 0.0299 Uani 1.0000 . .
C C214 0.42090(19) 0.64566(10) 0.49810(8) 0.0263 Uani 1.0000 . .
C C215 0.53408(19) 0.62933(11) 0.46475(8) 0.0300 Uani 1.0000 . .
O O216 0.58483(13) 0.69366(7) 0.45007(6) 0.0342 Uani 1.0000 . .
C C217 0.5121(2) 0.58804(11) 0.42100(8) 0.0330 Uani 1.0000 . .
C C218 0.5857(2) 0.54003(12) 0.40475(9) 0.0361 Uani 1.0000 . .
C C219 0.7006(2) 0.51586(14) 0.42860(10) 0.0494 Uani 1.0000 . .
C C220 0.5579(3) 0.50506(13) 0.35848(9) 0.0530 Uani 1.0000 . .
O O221 0.21737(14) 0.61965(8) 0.46774(6) 0.0431 Uani 1.0000 . .
O O222 0.28873(15) 0.77640(8) 0.44880(6) 0.0423 Uani 1.0000 . .
C C223 0.4851(2) 0.55123(11) 0.56191(8) 0.0312 Uani 1.0000 . .
C C224 0.5945(2) 0.58940(12) 0.58251(9) 0.0363 Uani 1.0000 . .
C C225 0.4271(2) 0.50934(13) 0.60141(9) 0.0441 Uani 1.0000 . .
O O226 0.53916(14) 0.50852(7) 0.52626(6) 0.0361 Uani 1.0000 . .
C C227 0.4617(3) 0.45880(12) 0.50607(10) 0.0473 Uani 1.0000 . .
O O228 0.15206(15) 0.69639(9) 0.64143(7) 0.0491 Uani 1.0000 . .
O O229 0.37478(17) 0.80146(10) 0.66304(6) 0.0531 Uani 1.0000 . .
O O230 0.46259(17) 0.85956(8) 0.54406(7) 0.0469 Uani 1.0000 . .
H H11 0.2880 0.1228 0.7087 0.0348 Uiso 1.0000 . .
H H21 0.2203 0.1799 0.7755 0.0378 Uiso 1.0000 . .
H H51 0.1458 0.4007 0.8105 0.0531 Uiso 1.0000 . .
H H61 0.3250 0.4537 0.7728 0.0501 Uiso 1.0000 . .
H H71 0.4821 0.3547 0.7558 0.0417 Uiso 1.0000 . .
H H81 0.2817 0.3296 0.6934 0.0346 Uiso 1.0000 . .
H H91 0.5089 0.2645 0.7097 0.0320 Uiso 1.0000 . .
H H101 0.5382 0.3306 0.6438 0.0365 Uiso 1.0000 . .
H H111 0.4215 0.3171 0.5723 0.0420 Uiso 1.0000 . .
H H121 0.2599 0.2330 0.5694 0.0445 Uiso 1.0000 . .
H H151 0.5820 0.1641 0.6772 0.0352 Uiso 1.0000 . .
H H171 0.4450 0.1152 0.5943 0.0429 Uiso 1.0000 . .
H H191 0.7870 0.0598 0.6270 0.0764 Uiso 1.0000 . .
H H192 0.7102 0.0297 0.6662 0.0770 Uiso 1.0000 . .
H H193 0.7242 0.1069 0.6652 0.0777 Uiso 1.0000 . .
H H201 0.5970 -0.0286 0.5977 0.1002 Uiso 1.0000 . .
H H202 0.5165 0.0164 0.5626 0.0998 Uiso 1.0000 . .
H H203 0.6631 0.0137 0.5583 0.0997 Uiso 1.0000 . .
H H241 0.5863 0.1254 0.7958 0.0622 Uiso 1.0000 . .
H H242 0.5076 0.1922 0.7912 0.0625 Uiso 1.0000 . .
H H243 0.6007 0.1698 0.7505 0.0621 Uiso 1.0000 . .
H H251 0.4142 0.0428 0.8056 0.0685 Uiso 1.0000 . .
H H252 0.3420 0.1119 0.8148 0.0695 Uiso 1.0000 . .
H H253 0.2894 0.0587 0.7784 0.0695 Uiso 1.0000 . .
H H271 0.4714 -0.0149 0.6817 0.0740 Uiso 1.0000 . .
H H272 0.3852 -0.0151 0.7264 0.0738 Uiso 1.0000 . .
H H273 0.3586 0.0326 0.6832 0.0732 Uiso 1.0000 . .
H H301 0.522(3) 0.4171(15) 0.6991(11) 0.0694 Uiso 1.0000 . .
H H1011 0.8037 0.4647 0.6173 0.0397 Uiso 1.0000 . .
H H1021 0.7336 0.4038 0.5529 0.0415 Uiso 1.0000 . .
H H1051 0.6631 0.1807 0.5153 0.0525 Uiso 1.0000 . .
H H1061 0.8355 0.1286 0.5602 0.0555 Uiso 1.0000 . .
H H1071 0.9860 0.2352 0.5684 0.0469 Uiso 1.0000 . .
H H1081 0.7879 0.2555 0.6352 0.0376 Uiso 1.0000 . .
H H1091 1.0132 0.3239 0.6242 0.0399 Uiso 1.0000 . .
H H1101 1.0372 0.2609 0.6930 0.0400 Uiso 1.0000 . .
H H1111 0.9016 0.2704 0.7596 0.0469 Uiso 1.0000 . .
H H1121 0.7325 0.3514 0.7543 0.0453 Uiso 1.0000 . .
H H1151 1.0702 0.4272 0.6605 0.0407 Uiso 1.0000 . .
H H1171 0.9062 0.4709 0.7336 0.0432 Uiso 1.0000 . .
H H1191 1.1776 0.5717 0.6802 0.0777 Uiso 1.0000 . .
H H1192 1.2374 0.5415 0.7242 0.0772 Uiso 1.0000 . .
H H1193 1.2021 0.4957 0.6829 0.0777 Uiso 1.0000 . .
H H1201 1.0701 0.5917 0.7802 0.0794 Uiso 1.0000 . .
H H1202 0.9308 0.5766 0.7674 0.0800 Uiso 1.0000 . .
H H1203 1.0123 0.6227 0.7368 0.0803 Uiso 1.0000 . .
H H1241 1.1213 0.4445 0.5385 0.0778 Uiso 1.0000 . .
H H1242 1.1125 0.4063 0.5887 0.0768 Uiso 1.0000 . .
H H1243 1.0337 0.3800 0.5451 0.0780 Uiso 1.0000 . .
H H1251 0.9554 0.5308 0.5202 0.0747 Uiso 1.0000 . .
H H1252 0.8186 0.5171 0.5408 0.0741 Uiso 1.0000 . .
H H1253 0.8873 0.4617 0.5091 0.0757 Uiso 1.0000 . .
H H1271 0.9986 0.6034 0.6333 0.0955 Uiso 1.0000 . .
H H1272 0.8811 0.5592 0.6387 0.0951 Uiso 1.0000 . .
H H1273 0.9155 0.5936 0.5878 0.0954 Uiso 1.0000 . .
H H1301 1.036(3) 0.1665(17) 0.6191(12) 0.0785 Uiso 1.0000 . .
H H2011 0.3257 0.5649 0.5260 0.0323 Uiso 1.0000 . .
H H2021 0.2713 0.6104 0.5986 0.0374 Uiso 1.0000 . .
H H2051 0.1885 0.8226 0.6564 0.0451 Uiso 1.0000 . .
H H2061 0.3597 0.8822 0.6186 0.0488 Uiso 1.0000 . .
H H2071 0.5144 0.7894 0.5905 0.0410 Uiso 1.0000 . .
H H2081 0.3092 0.7743 0.5307 0.0334 Uiso 1.0000 . .
H H2091 0.5382 0.7074 0.5353 0.0314 Uiso 1.0000 . .
H H2101 0.5598 0.7862 0.4750 0.0376 Uiso 1.0000 . .
H H2111 0.4356 0.7814 0.4042 0.0460 Uiso 1.0000 . .
H H2121 0.2750 0.7013 0.3983 0.0434 Uiso 1.0000 . .
H H2151 0.5975 0.6077 0.4844 0.0347 Uiso 1.0000 . .
H H2171 0.4429 0.5992 0.4028 0.0392 Uiso 1.0000 . .
H H2191 0.7683 0.5119 0.4054 0.0743 Uiso 1.0000 . .
H H2192 0.7240 0.5450 0.4526 0.0746 Uiso 1.0000 . .
H H2193 0.6840 0.4733 0.4426 0.0751 Uiso 1.0000 . .
H H2201 0.5514 0.4580 0.3637 0.0806 Uiso 1.0000 . .
H H2202 0.6248 0.5136 0.3375 0.0796 Uiso 1.0000 . .
H H2203 0.4798 0.5227 0.3439 0.0796 Uiso 1.0000 . .
H H2241 0.6482 0.5587 0.6004 0.0529 Uiso 1.0000 . .
H H2242 0.5671 0.6226 0.6047 0.0532 Uiso 1.0000 . .
H H2243 0.6414 0.6084 0.5577 0.0540 Uiso 1.0000 . .
H H2251 0.4842 0.4742 0.6093 0.0650 Uiso 1.0000 . .
H H2252 0.4151 0.5360 0.6298 0.0648 Uiso 1.0000 . .
H H2253 0.3499 0.4883 0.5928 0.0657 Uiso 1.0000 . .
H H2271 0.5106 0.4315 0.4843 0.0713 Uiso 1.0000 . .
H H2272 0.4269 0.4310 0.5301 0.0711 Uiso 1.0000 . .
H H2273 0.3944 0.4785 0.4881 0.0715 Uiso 1.0000 . .
H H2301 0.528(3) 0.8734(16) 0.5468(12) 0.0706 Uiso 1.0000 . .

loop_
_atom_site_aniso_label
_atom_site_aniso_U_11
_atom_site_aniso_U_22
_atom_site_aniso_U_33
_atom_site_aniso_U_12
_atom_site_aniso_U_13
_atom_site_aniso_U_23
C1 0.0311(11) 0.0282(12) 0.0303(12) -0.0040(10) -0.0020(10) 0.0032(10)
C2 0.0276(11) 0.0381(13) 0.0302(12) -0.0046(11) 0.0006(10) 0.0064(11)
C3 0.0274(11) 0.0375(13) 0.0277(12) -0.0009(10) -0.0022(9) 0.0006(11)
C4 0.0325(12) 0.0472(15) 0.0310(13) 0.0042(12) 0.0020(11) 0.0011(12)
C5 0.0453(14) 0.0513(16) 0.0377(14) 0.0101(13) 0.0035(12) -0.0072(13)
C6 0.0475(14) 0.0372(14) 0.0430(15) 0.0054(12) -0.0030(12) -0.0067(12)
C7 0.0276(11) 0.0317(13) 0.0422(14) 0.0014(10) -0.0028(10) -0.0015(11)
C8 0.0233(10) 0.0290(12) 0.0307(12) 0.0011(9) -0.0020(9) -0.0003(10)
C9 0.0233(10) 0.0268(11) 0.0316(12) 0.0001(9) -0.0017(9) 0.0033(10)
C10 0.0278(11) 0.0290(12) 0.0359(13) 0.0002(10) 0.0035(10) 0.0033(10)
C11 0.0375(13) 0.0358(13) 0.0340(13) 0.0059(12) 0.0036(10) 0.0065(11)
C12 0.0370(13) 0.0434(15) 0.0308(13) 0.0059(12) -0.0055(11) 0.0023(11)
C13 0.0255(11) 0.0345(13) 0.0328(13) 0.0022(11) -0.0009(10) -0.0023(11)
C14 0.0242(10) 0.0297(12) 0.0305(12) 0.0026(10) -0.0016(9) 0.0014(10)
C15 0.0274(11) 0.0313(12) 0.0339(13) 0.0030(10) 0.0007(10) 0.0017(10)
O16 0.0312(8) 0.0304(8) 0.0395(9) 0.0032(7) 0.0061(7) 0.0005(7)
C17 0.0344(12) 0.0382(13) 0.0344(13) 0.0009(12) -0.0013(10) -0.0035(11)
C18 0.0430(14) 0.0389(14) 0.0417(15) 0.0037(12) 0.0038(12) -0.0015(12)
C19 0.0373(13) 0.0491(16) 0.0649(19) 0.0092(13) 0.0010(13) 0.0056(15)
C20 0.073(2) 0.0555(18) 0.071(2) 0.0082(17) 0.0045(18) -0.0242(17)
O21 0.0370(9) 0.0545(11) 0.0527(11) -0.0122(9) -0.0152(9) 0.0109(9)
O22 0.0378(9) 0.0463(10) 0.0415(10) 0.0118(8) -0.0044(8) 0.0052(9)
C23 0.0401(13) 0.0290(12) 0.0352(13) 0.0008(11) -0.0051(11) 0.0039(11)
C24 0.0436(14) 0.0420(14) 0.0396(14) 0.0014(12) -0.0144(12) 0.0041(12)
C25 0.0571(16) 0.0446(15) 0.0379(14) -0.0045(14) -0.0054(13) 0.0147(13)
O26 0.0440(9) 0.0302(8) 0.0436(10) 0.0025(8) -0.0081(8) -0.0002(8)
C27 0.0615(17) 0.0313(13) 0.0550(17) -0.0031(13) -0.0066(15) 0.0010(13)
O28 0.0450(10) 0.0645(12) 0.0449(11) -0.0010(10) 0.0159(9) 0.0023(10)
O29 0.0655(12) 0.0638(12) 0.0371(10) -0.0013(11) -0.0084(9) -0.0092(10)
O30 0.0416(9) 0.0315(9) 0.0652(12) -0.0020(8) 0.0120(9) 0.0047(9)
C101 0.0273(11) 0.0353(13) 0.0396(13) 0.0034(11) -0.0012(10) 0.0088(11)
C102 0.0275(11) 0.0415(14) 0.0369(13) 0.0057(11) -0.0032(11) 0.0077(11)
C103 0.0279(11) 0.0387(14) 0.0347(13) 0.0056(11) 0.0016(10) 0.0014(11)
C104 0.0372(13) 0.0483(15) 0.0336(13) 0.0042(12) 0.0012(11) 0.0003(12)
C105 0.0530(15) 0.0518(16) 0.0294(13) 0.0066(14) 0.0030(12) -0.0071(12)
C106 0.0601(17) 0.0464(15) 0.0360(15) 0.0115(14) 0.0040(13) -0.0036(13)
C107 0.0330(12) 0.0367(14) 0.0484(15) 0.0063(11) 0.0059(11) 0.0065(12)
C108 0.0253(11) 0.0383(13) 0.0322(12) 0.0021(10) 0.0031(10) 0.0046(11)
C109 0.0241(11) 0.0344(13) 0.0414(14) 0.0046(10) 0.0037(10) 0.0074(11)
C110 0.0281(11) 0.0352(13) 0.0414(14) 0.0000(11) -0.0030(10) 0.0094(11)
C111 0.0348(12) 0.0458(15) 0.0385(14) -0.0063(12) -0.0044(11) 0.0080(12)
C112 0.0294(12) 0.0486(15) 0.0372(14) -0.0045(12) 0.0034(11) 0.0051(12)
C113 0.0245(11) 0.0371(13) 0.0394(14) -0.0051(11) -0.0016(10) -0.0044(11)
C114 0.0230(10) 0.0359(13) 0.0362(13) 0.0000(10) 0.0012(10) 0.0052(11)
C115 0.0255(11) 0.0390(13) 0.0413(14) -0.0020(10) -0.0016(10) 0.0124(12)
O116 0.0297(8) 0.0380(9) 0.0477(10) -0.0018(8) -0.0077(8) 0.0104(8)
C117 0.0277(11) 0.0394(13) 0.0392(13) -0.0048(11) -0.0015(10) 0.0068(11)
C118 0.0395(13) 0.0438(15) 0.0430(15) -0.0031(12) -0.0103(12) 0.0125(12)
C119 0.0365(13) 0.0523(17) 0.0665(18) -0.0162(13) -0.0050(13) 0.0141(15)
C120 0.0595(17) 0.0493(16) 0.0526(17) -0.0082(15) -0.0133(14) 0.0003(15)
O121 0.0296(8) 0.0420(10) 0.0574(11) 0.0039(8) 0.0073(8) 0.0030(9)
O122 0.0346(9) 0.0464(10) 0.0451(10) -0.0110(8) -0.0007(8) 0.0090(9)
C123 0.0344(13) 0.0455(14) 0.0442(15) -0.0006(12) -0.0005(12) 0.0139(13)
C124 0.0373(13) 0.0645(18) 0.0535(17) 0.0077(14) 0.0114(13) 0.0243(15)
C125 0.0512(15) 0.0552(17) 0.0440(16) 0.0020(14) -0.0010(13) 0.0170(14)
O126 0.0364(9) 0.0465(11) 0.0632(12) -0.0055(9) -0.0062(9) 0.0198(10)
C127 0.0651(19) 0.0366(15) 0.091(2) -0.0033(15) -0.0300(18) 0.0114(16)
O128 0.0539(11) 0.0556(12) 0.0606(12) 0.0102(10) -0.0246(10) -0.0048(10)
O129 0.0732(13) 0.0809(15) 0.0394(11) 0.0235(12) 0.0124(10) -0.0015(11)
O130 0.0435(10) 0.0446(10) 0.0684(13) 0.0108(10) -0.0083(10) 0.0098(10)
C201 0.0242(10) 0.0241(11) 0.0332(12) -0.0036(9) -0.0032(9) -0.0011(10)
C202 0.0258(11) 0.0342(13) 0.0317(12) -0.0042(10) 0.0007(10) 0.0054(10)
C203 0.0221(10) 0.0327(12) 0.0319(12) -0.0009(10) -0.0013(9) -0.0003(10)
C204 0.0311(12) 0.0380(13) 0.0328(13) 0.0021(11) 0.0003(10) 0.0021(11)
C205 0.0386(13) 0.0409(14) 0.0347(14) 0.0019(12) -0.0002(11) -0.0060(12)
C206 0.0467(14) 0.0327(13) 0.0430(15) 0.0012(12) -0.0009(12) -0.0077(12)
C207 0.0309(11) 0.0284(12) 0.0456(15) -0.0010(10) -0.0011(11) -0.0011(11)
C208 0.0244(11) 0.0275(12) 0.0338(13) -0.0012(9) 0.0020(9) -0.0006(10)
C209 0.0250(10) 0.0260(11) 0.0342(12) -0.0006(10) 0.0006(9) -0.0002(10)
C210 0.0343(12) 0.0253(11) 0.0397(13) 0.0011(10) 0.0067(11) 0.0008(10)
C211 0.0414(13) 0.0350(13) 0.0398(14) 0.0091(11) 0.0107(11) 0.0098(12)
C212 0.0357(12) 0.0403(14) 0.0334(13) 0.0119(12) -0.0019(11) 0.0038(11)
C213 0.0290(11) 0.0300(12) 0.0306(12) 0.0046(10) -0.0009(10) -0.0051(10)
C214 0.0249(10) 0.0250(11) 0.0290(12) 0.0020(9) -0.0023(9) 0.0000(10)
C215 0.0267(11) 0.0292(11) 0.0343(13) 0.0038(10) 0.0001(10) 0.0052(10)
O216 0.0308(8) 0.0306(8) 0.0412(9) 0.0021(7) 0.0081(7) 0.0003(8)
C217 0.0337(12) 0.0356(12) 0.0297(12) 0.0064(11) -0.0020(10) 0.0005(11)
C218 0.0400(13) 0.0301(12) 0.0381(14) 0.0033(11) 0.0010(11) -0.0009(11)
C219 0.0480(15) 0.0493(16) 0.0510(16) 0.0171(13) 0.0014(13) -0.0034(14)
C220 0.0627(17) 0.0482(16) 0.0482(17) 0.0133(15) -0.0033(14) -0.0098(14)
O221 0.0321(8) 0.0418(10) 0.0555(11) -0.0053(8) -0.0143(8) 0.0037(9)
O222 0.0413(9) 0.0389(10) 0.0468(10) 0.0157(8) 0.0021(8) 0.0068(8)
C223 0.0354(12) 0.0277(11) 0.0305(12) 0.0012(10) -0.0036(10) 0.0003(10)
C224 0.0330(12) 0.0423(14) 0.0335(13) 0.0016(11) -0.0063(10) 0.0022(12)
C225 0.0475(15) 0.0401(14) 0.0448(15) 0.0033(13) -0.0011(12) 0.0123(13)
O226 0.0368(9) 0.0287(8) 0.0430(10) 0.0048(8) -0.0024(8) -0.0024(7)
C227 0.0568(16) 0.0286(12) 0.0566(17) -0.0002(13) -0.0030(14) -0.0064(12)
O228 0.0428(10) 0.0464(10) 0.0579(12) -0.0045(9) 0.0213(9) 0.0010(9)
O229 0.0563(11) 0.0636(12) 0.0394(10) -0.0075(11) -0.0102(9) -0.0074(10)
O230 0.0436(10) 0.0302(9) 0.0669(13) -0.0077(8) 0.0111(10) -0.0002(9)

loop_
_atom_type_symbol
_atom_type_scat_dispersion_real
_atom_type_scat_dispersion_imag
_atom_type_scat_source
C 0.0033 0.0016 'International Tables Vol C 4.2.6.8 and 6.1.1.4'
H 0.0000 0.0000 'International Tables Vol C 4.2.6.8 and 6.1.1.4'
O 0.0106 0.0060 'International Tables Vol C 4.2.6.8 and 6.1.1.4'

loop_
_exptl_crystal_face_index_h
_exptl_crystal_face_index_k
_exptl_crystal_face_index_l
_exptl_crystal_face_perp_dist
1 0 0 0.200
-1 0 0 0.220
0 -1 -2 0.076
0 2 4 0.050
0 -1 2 0.070
0 1 -2 0.045
-2 0 -3 0.184
1 -2 0 0.174

loop_
_geom_angle_atom_site_label_1
_geom_angle_atom_site_label_2
_geom_angle_atom_site_label_3
_geom_angle_site_symmetry_1
_geom_angle_site_symmetry_2
_geom_angle_site_symmetry_3
_geom_angle
_geom_angle_publ_flag
C2 C1 C14 . . . 109.40(18) no
C2 C1 C23 . . . 110.25(18) no
C14 C1 C23 . . . 120.75(18) no
C2 C1 H11 . . . 104.4 no
C14 C1 H11 . . . 106.6 no
C23 C1 H11 . . . 104.1 no
C1 C2 C3 . . . 127.2(2) no
C1 C2 H21 . . . 116.8 no
C3 C2 H21 . . . 115.9 no
C2 C3 C4 . . . 117.8(2) no
C2 C3 C8 . . . 124.5(2) no
C4 C3 C8 . . . 117.6(2) no
C3 C4 C5 . . . 116.6(2) no
C3 C4 O28 . . . 123.1(2) no
C5 C4 O28 . . . 120.2(2) no
C4 C5 C6 . . . 119.9(2) no
C4 C5 O29 . . . 110.4(2) no
C6 C5 O29 . . . 59.53(16) no
C4 C5 H51 . . . 115.9 no
C6 C5 H51 . . . 122.7 no
O29 C5 H51 . . . 111.3 no
C5 C6 C7 . . . 122.6(2) no
C5 C6 O29 . . . 60.23(16) no
C7 C6 O29 . . . 116.3(2) no
C5 C6 H61 . . . 117.9 no
C7 C6 H61 . . . 114.0 no
O29 C6 H61 . . . 114.5 no
C6 C7 C8 . . . 112.45(19) no
C6 C7 O30 . . . 108.22(19) no
C8 C7 O30 . . . 108.25(19) no
C6 C7 H71 . . . 110.2 no
C8 C7 H71 . . . 109.4 no
O30 C7 H71 . . . 108.2 no
C7 C8 C3 . . . 112.96(19) no
C7 C8 C9 . . . 110.47(17) no
C3 C8 C9 . . . 109.87(18) no
C7 C8 H81 . . . 106.3 no
C3 C8 H81 . . . 108.3 no
C9 C8 H81 . . . 108.8 no
C8 C9 C10 . . . 121.32(18) no
C8 C9 C14 . . . 116.39(17) no
C10 C9 C14 . . . 100.32(17) no
C8 C9 H91 . . . 106.4 no
C10 C9 H91 . . . 103.8 no
C14 C9 H91 . . . 107.3 no
C9 C10 C11 . . . 114.65(18) no
C9 C10 O16 . . . 103.11(17) no
C11 C10 O16 . . . 104.41(18) no
C9 C10 H101 . . . 111.9 no
C11 C10 H101 . . . 110.9 no
O16 C10 H101 . . . 111.4 no
C10 C11 C12 . . . 116.1(2) no
C10 C11 O22 . . . 118.42(19) no
C12 C11 O22 . . . 59.93(14) no
C10 C11 H111 . . . 115.2 no
C12 C11 H111 . . . 119.2 no
O22 C11 H111 . . . 117.0 no
C11 C12 C13 . . . 118.1(2) no
C11 C12 O22 . . . 59.54(15) no
C13 C12 O22 . . . 114.42(19) no
C11 C12 H121 . . . 120.1 no
C13 C12 H121 . . . 116.8 no
O22 C12 H121 . . . 114.7 no
C12 C13 C14 . . . 119.39(19) no
C12 C13 O21 . . . 118.7(2) no
C14 C13 O21 . . . 121.7(2) no
C1 C14 C13 . . . 108.69(17) no
C1 C14 C9 . . . 113.41(18) no
C13 C14 C9 . . . 111.30(18) no
C1 C14 C15 . . . 119.69(18) no
C13 C14 C15 . . . 106.28(17) no
C9 C14 C15 . . . 96.88(16) no
C14 C15 O16 . . . 104.86(16) no
C14 C15 C17 . . . 119.49(18) no
O16 C15 C17 . . . 108.69(18) no
C14 C15 H151 . . . 107.9 no
O16 C15 H151 . . . 106.6 no
C17 C15 H151 . . . 108.6 no
C15 O16 C10 . . . 109.47(15) no
C15 C17 C18 . . . 124.1(2) no
C15 C17 H171 . . . 116.8 no
C18 C17 H171 . . . 119.0 no
C17 C18 C19 . . . 124.7(2) no
C17 C18 C20 . . . 121.3(2) no
C19 C18 C20 . . . 114.0(2) no
C18 C19 H191 . . . 109.9 no
C18 C19 H192 . . . 109.1 no
H191 C19 H192 . . . 104.7 no
C18 C19 H193 . . . 112.2 no
H191 C19 H193 . . . 111.5 no
H192 C19 H193 . . . 109.2 no
C18 C20 H201 . . . 108.6 no
C18 C20 H202 . . . 109.5 no
H201 C20 H202 . . . 109.6 no
C18 C20 H203 . . . 110.6 no
H201 C20 H203 . . . 107.8 no
H202 C20 H203 . . . 110.7 no
C12 O22 C11 . . . 60.52(15) no
C1 C23 C24 . . . 114.37(18) no
C1 C23 C25 . . . 108.61(19) no
C24 C23 C25 . . . 108.9(2) no
C1 C23 O26 . . . 109.85(18) no
C24 C23 O26 . . . 105.44(18) no
C25 C23 O26 . . . 109.54(19) no
C23 C24 H241 . . . 108.0 no
C23 C24 H242 . . . 108.9 no
H241 C24 H242 . . . 110.9 no
C23 C24 H243 . . . 111.2 no
H241 C24 H243 . . . 108.9 no
H242 C24 H243 . . . 108.9 no
C23 C25 H251 . . . 111.3 no
C23 C25 H252 . . . 108.7 no
H251 C25 H252 . . . 111.2 no
C23 C25 H253 . . . 111.3 no
H251 C25 H253 . . . 107.1 no
H252 C25 H253 . . . 107.1 no
C23 O26 C27 . . . 117.18(19) no
O26 C27 H271 . . . 111.1 no
O26 C27 H272 . . . 114.2 no
H271 C27 H272 . . . 107.5 no
O26 C27 H273 . . . 110.4 no
H271 C27 H273 . . . 105.9 no
H272 C27 H273 . . . 107.3 no
C5 O29 C6 . . . 60.24(16) no
C7 O30 H301 . . . 111.(2) no
C102 C101 C114 . . . 107.85(18) no
C102 C101 C123 . . . 110.4(2) no
C114 C101 C123 . . . 120.67(18) no
C102 C101 H1011 . . . 106.7 no
C114 C101 H1011 . . . 105.2 no
C123 C101 H1011 . . . 105.1 no
C101 C102 C103 . . . 126.6(2) no
C101 C102 H1021 . . . 116.8 no
C103 C102 H1021 . . . 116.7 no
C102 C103 C104 . . . 118.1(2) no
C102 C103 C108 . . . 124.7(2) no
C104 C103 C108 . . . 117.2(2) no
C103 C104 C105 . . . 117.1(2) no
C103 C104 O128 . . . 123.4(2) no
C105 C104 O128 . . . 119.4(2) no
C104 C105 C106 . . . 119.3(2) no
C104 C105 O129 . . . 109.7(2) no
C106 C105 O129 . . . 58.80(16) no
C104 C105 H1051 . . . 119.6 no
C106 C105 H1051 . . . 120.9 no
O129 C105 H1051 . . . 96.3 no
C105 C106 C107 . . . 121.4(2) no
C105 C106 O129 . . . 60.20(16) no
C107 C106 O129 . . . 116.6(2) no
C105 C106 H1061 . . . 117.3 no
C107 C106 H1061 . . . 115.9 no
O129 C106 H1061 . . . 113.2 no
C106 C107 C108 . . . 111.81(19) no
C106 C107 O130 . . . 108.5(2) no
C108 C107 O130 . . . 107.4(2) no
C106 C107 H1071 . . . 106.7 no
C108 C107 H1071 . . . 110.1 no
O130 C107 H1071 . . . 112.4 no
C107 C108 C103 . . . 111.20(19) no
C107 C108 C109 . . . 111.98(18) no
C103 C108 C109 . . . 110.86(19) no
C107 C108 H1081 . . . 108.2 no
C103 C108 H1081 . . . 105.8 no
C109 C108 H1081 . . . 108.5 no
C108 C109 C110 . . . 122.16(19) no
C108 C109 C114 . . . 115.27(18) no
C110 C109 C114 . . . 100.41(19) no
C108 C109 H1091 . . . 107.1 no
C110 C109 H1091 . . . 105.8 no
C114 C109 H1091 . . . 104.6 no
C109 C110 C111 . . . 114.85(18) no
C109 C110 O116 . . . 103.56(18) no
C111 C110 O116 . . . 103.92(19) no
C109 C110 H1101 . . . 114.2 no
C111 C110 H1101 . . . 110.9 no
O116 C110 H1101 . . . 108.4 no
C110 C111 C112 . . . 115.5(2) no
C110 C111 O122 . . . 118.6(2) no
C112 C111 O122 . . . 59.32(15) no
C110 C111 H1111 . . . 116.6 no
C112 C111 H1111 . . . 119.6 no
O122 C111 H1111 . . . 115.0 no
C111 C112 C113 . . . 118.1(2) no
C111 C112 O122 . . . 59.64(15) no
C113 C112 O122 . . . 114.1(2) no
C111 C112 H1121 . . . 121.2 no
C113 C112 H1121 . . . 116.3 no
O122 C112 H1121 . . . 114.0 no
C112 C113 C114 . . . 118.72(19) no
C112 C113 O121 . . . 118.7(2) no
C114 C113 O121 . . . 122.5(2) no
C113 C114 C109 . . . 108.99(18) no
C113 C114 C101 . . . 108.40(17) no
C109 C114 C101 . . . 113.7(2) no
C113 C114 C115 . . . 107.46(18) no
C109 C114 C115 . . . 99.08(17) no
C101 C114 C115 . . . 118.65(18) no
C114 C115 O116 . . . 104.66(17) no
C114 C115 C117 . . . 117.19(19) no
O116 C115 C117 . . . 110.96(19) no
C114 C115 H1151 . . . 105.9 no
O116 C115 H1151 . . . 106.6 no
C117 C115 H1151 . . . 110.8 no
C115 O116 C110 . . . 109.47(15) no
C115 C117 C118 . . . 126.1(2) no
C115 C117 H1171 . . . 116.8 no
C118 C117 H1171 . . . 117.1 no
C117 C118 C119 . . . 124.4(3) no
C117 C118 C120 . . . 121.9(2) no
C119 C118 C120 . . . 113.7(2) no
C118 C119 H1191 . . . 110.4 no
C118 C119 H1192 . . . 110.4 no
H1191 C119 H1192 . . . 107.2 no
C118 C119 H1193 . . . 112.1 no
H1191 C119 H1193 . . . 108.1 no
H1192 C119 H1193 . . . 108.3 no
C118 C120 H1201 . . . 113.5 no
C118 C120 H1202 . . . 112.3 no
H1201 C120 H1202 . . . 109.0 no
C118 C120 H1203 . . . 111.2 no
H1201 C120 H1203 . . . 104.0 no
H1202 C120 H1203 . . . 106.3 no
C111 O122 C112 . . . 61.03(15) no
C101 C123 C124 . . . 114.9(2) no
C101 C123 C125 . . . 108.69(19) no
C124 C123 C125 . . . 108.8(2) no
C101 C123 O126 . . . 110.0(2) no
C124 C123 O126 . . . 104.5(2) no
C125 C123 O126 . . . 109.9(2) no
C123 C124 H1241 . . . 110.7 no
C123 C124 H1242 . . . 107.9 no
H1241 C124 H1242 . . . 109.4 no
C123 C124 H1243 . . . 110.0 no
H1241 C124 H1243 . . . 111.3 no
H1242 C124 H1243 . . . 107.4 no
C123 C125 H1251 . . . 107.3 no
C123 C125 H1252 . . . 111.0 no
H1251 C125 H1252 . . . 108.6 no
C123 C125 H1253 . . . 108.3 no
H1251 C125 H1253 . . . 110.9 no
H1252 C125 H1253 . . . 110.7 no
C123 O126 C127 . . . 116.83(19) no
O126 C127 H1271 . . . 107.4 no
O126 C127 H1272 . . . 108.5 no
H1271 C127 H1272 . . . 105.2 no
O126 C127 H1273 . . . 111.2 no
H1271 C127 H1273 . . . 110.3 no
H1272 C127 H1273 . . . 114.0 no
C105 O129 C106 . . . 61.00(16) no
C107 O130 H1301 . . . 108(2) no
C202 C201 C214 . . . 108.56(17) no
C202 C201 C223 . . . 110.84(18) no
C214 C201 C223 . . . 120.23(17) no
C202 C201 H2011 . . . 105.0 no
C214 C201 H2011 . . . 108.2 no
C223 C201 H2011 . . . 102.8 no
C201 C202 C203 . . . 127.3(2) no
C201 C202 H2021 . . . 116.7 no
C203 C202 H2021 . . . 116.0 no
C202 C203 C204 . . . 118.0(2) no
C202 C203 C208 . . . 124.4(2) no
C204 C203 C208 . . . 117.48(19) no
C203 C204 C205 . . . 117.5(2) no
C203 C204 O228 . . . 123.3(2) no
C205 C204 O228 . . . 119.1(2) no
C204 C205 C206 . . . 119.4(2) no
C204 C205 O229 . . . 110.7(2) no
C206 C205 O229 . . . 58.91(15) no
C204 C205 H2051 . . . 117.8 no
C206 C205 H2051 . . . 121.0 no
O229 C205 H2051 . . . 111.4 no
C205 C206 C207 . . . 122.1(2) no
C205 C206 O229 . . . 60.15(15) no
C207 C206 O229 . . . 116.5(2) no
C205 C206 H2061 . . . 117.8 no
C207 C206 H2061 . . . 113.5 no
O229 C206 H2061 . . . 116.5 no
C206 C207 C208 . . . 113.16(19) no
C206 C207 O230 . . . 108.34(18) no
C208 C207 O230 . . . 107.21(19) no
C206 C207 H2071 . . . 107.5 no
C208 C207 H2071 . . . 108.9 no
O230 C207 H2071 . . . 111.7 no
C207 C208 C203 . . . 112.68(19) no
C207 C208 C209 . . . 110.88(17) no
C203 C208 C209 . . . 109.91(17) no
C207 C208 H2081 . . . 104.7 no
C203 C208 H2081 . . . 108.1 no
C209 C208 H2081 . . . 110.4 no
C208 C209 C210 . . . 121.85(18) no
C208 C209 C214 . . . 115.92(17) no
C210 C209 C214 . . . 100.26(17) no
C208 C209 H2091 . . . 106.2 no
C210 C209 H2091 . . . 104.8 no
C214 C209 H2091 . . . 106.5 no
C209 C210 C211 . . . 115.33(19) no
C209 C210 O216 . . . 102.06(16) no
C211 C210 O216 . . . 104.85(19) no
C209 C210 H2101 . . . 113.1 no
C211 C210 H2101 . . . 110.9 no
O216 C210 H2101 . . . 109.8 no
C210 C211 C212 . . . 117.3(2) no
C210 C211 O222 . . . 118.8(2) no
C212 C211 O222 . . . 59.70(15) no
C210 C211 H2111 . . . 117.9 no
C212 C211 H2111 . . . 116.9 no
O222 C211 H2111 . . . 113.2 no
C211 C212 C213 . . . 117.8(2) no
C211 C212 O222 . . . 59.48(15) no
C213 C212 O222 . . . 114.29(19) no
C211 C212 H2121 . . . 119.0 no
C213 C212 H2121 . . . 117.2 no
O222 C212 H2121 . . . 116.0 no
C212 C213 C214 . . . 117.80(19) no
C212 C213 O221 . . . 119.4(2) no
C214 C213 O221 . . . 122.7(2) no
C213 C214 C201 . . . 108.10(17) no
C213 C214 C209 . . . 108.52(17) no
C201 C214 C209 . . . 113.13(17) no
C213 C214 C215 . . . 107.67(17) no
C201 C214 C215 . . . 119.95(17) no
C209 C214 C215 . . . 98.77(16) no
C214 C215 O216 . . . 106.02(16) no
C214 C215 C217 . . . 118.49(18) no
O216 C215 C217 . . . 108.48(18) no
C214 C215 H2151 . . . 107.6 no
O216 C215 H2151 . . . 106.5 no
C217 C215 H2151 . . . 109.1 no
C215 O216 C210 . . . 109.04(15) no
C215 C217 C218 . . . 125.8(2) no
C215 C217 H2171 . . . 116.2 no
C218 C217 H2171 . . . 117.8 no
C217 C218 C219 . . . 125.5(2) no
C217 C218 C220 . . . 120.9(2) no
C219 C218 C220 . . . 113.6(2) no
C218 C219 H2191 . . . 110.6 no
C218 C219 H2192 . . . 110.3 no
H2191 C219 H2192 . . . 109.1 no
C218 C219 H2193 . . . 108.4 no
H2191 C219 H2193 . . . 109.8 no
H2192 C219 H2193 . . . 108.5 no
C218 C220 H2201 . . . 110.0 no
C218 C220 H2202 . . . 107.3 no
H2201 C220 H2202 . . . 109.3 no
C218 C220 H2203 . . . 110.8 no
H2201 C220 H2203 . . . 110.4 no
H2202 C220 H2203 . . . 109.1 no
C212 O222 C211 . . . 60.82(14) no
C201 C223 C224 . . . 113.69(18) no
C201 C223 C225 . . . 109.92(18) no
C224 C223 C225 . . . 108.77(19) no
C201 C223 O226 . . . 109.98(17) no
C224 C223 O226 . . . 104.24(18) no
C225 C223 O226 . . . 110.09(18) no
C223 C224 H2241 . . . 109.7 no
C223 C224 H2242 . . . 110.7 no
H2241 C224 H2242 . . . 106.7 no
C223 C224 H2243 . . . 110.1 no
H2241 C224 H2243 . . . 108.1 no
H2242 C224 H2243 . . . 111.4 no
C223 C225 H2251 . . . 107.8 no
C223 C225 H2252 . . . 110.4 no
H2251 C225 H2252 . . . 107.6 no
C223 C225 H2253 . . . 114.6 no
H2251 C225 H2253 . . . 107.0 no
H2252 C225 H2253 . . . 109.3 no
C223 O226 C227 . . . 117.00(17) no
O226 C227 H2271 . . . 108.8 no
O226 C227 H2272 . . . 111.3 no
H2271 C227 H2272 . . . 109.2 no
O226 C227 H2273 . . . 111.4 no
H2271 C227 H2273 . . . 108.1 no
H2272 C227 H2273 . . . 108.0 no
C205 O229 C206 . . . 60.93(15) no
C207 O230 H2301 . . . 112(3) no

loop_
_geom_bond_atom_site_label_1
_geom_bond_atom_site_label_2
_geom_bond_site_symmetry_1
_geom_bond_site_symmetry_2
_geom_bond_distance
_geom_bond_publ_flag
C1 C2 . . 1.502(3) no
C1 C14 . . 1.543(3) no
C1 C23 . . 1.563(3) no
C1 H11 . . 0.994 no
C2 C3 . . 1.337(3) no
C2 H21 . . 0.968 no
C3 C4 . . 1.495(3) no
C3 C8 . . 1.511(3) no
C4 C5 . . 1.496(4) no
C4 O28 . . 1.216(3) no
C5 C6 . . 1.452(4) no
C5 O29 . . 1.451(3) no
C5 H51 . . 1.002 no
C6 C7 . . 1.506(3) no
C6 O29 . . 1.441(3) no
C6 H61 . . 0.975 no
C7 C8 . . 1.532(3) no
C7 O30 . . 1.422(3) no
C7 H71 . . 0.986 no
C8 C9 . . 1.537(3) no
C8 H81 . . 0.989 no
C9 C10 . . 1.526(3) no
C9 C14 . . 1.550(3) no
C9 H91 . . 0.984 no
C10 C11 . . 1.509(3) no
C10 O16 . . 1.440(3) no
C10 H101 . . 0.995 no
C11 C12 . . 1.458(3) no
C11 O22 . . 1.444(3) no
C11 H111 . . 0.985 no
C12 C13 . . 1.486(3) no
C12 O22 . . 1.450(3) no
C12 H121 . . 0.983 no
C13 C14 . . 1.536(3) no
C13 O21 . . 1.218(3) no
C14 C15 . . 1.574(3) no
C15 O16 . . 1.459(3) no
C15 C17 . . 1.489(3) no
C15 H151 . . 1.019 no
C17 C18 . . 1.337(3) no
C17 H171 . . 1.003 no
C18 C19 . . 1.496(3) no
C18 C20 . . 1.503(4) no
C19 H191 . . 0.951 no
C19 H192 . . 0.948 no
C19 H193 . . 0.962 no
C20 H201 . . 0.976 no
C20 H202 . . 0.974 no
C20 H203 . . 0.961 no
C23 C24 . . 1.518(3) no
C23 C25 . . 1.529(3) no
C23 O26 . . 1.437(3) no
C24 H241 . . 0.951 no
C24 H242 . . 0.984 no
C24 H243 . . 0.968 no
C25 H251 . . 0.977 no
C25 H252 . . 0.976 no
C25 H253 . . 0.992 no
O26 C27 . . 1.425(3) no
C27 H271 . . 0.964 no
C27 H272 . . 0.974 no
C27 H273 . . 0.977 no
O30 H301 . . 0.91(3) no
C101 C102 . . 1.501(3) no
C101 C114 . . 1.548(3) no
C101 C123 . . 1.559(3) no
C101 H1011 . . 0.979 no
C102 C103 . . 1.335(3) no
C102 H1021 . . 0.925 no
C103 C104 . . 1.496(3) no
C103 C108 . . 1.519(3) no
C104 C105 . . 1.495(4) no
C104 O128 . . 1.212(3) no
C105 C106 . . 1.464(4) no
C105 O129 . . 1.452(3) no
C105 H1051 . . 1.025 no
C106 C107 . . 1.517(4) no
C106 O129 . . 1.431(3) no
C106 H1061 . . 1.006 no
C107 C108 . . 1.531(3) no
C107 O130 . . 1.421(3) no
C107 H1071 . . 0.979 no
C108 C109 . . 1.526(3) no
C108 H1081 . . 1.006 no
C109 C110 . . 1.525(3) no
C109 C114 . . 1.545(3) no
C109 H1091 . . 0.959 no
C110 C111 . . 1.518(3) no
C110 O116 . . 1.449(3) no
C110 H1101 . . 0.960 no
C111 C112 . . 1.461(3) no
C111 O122 . . 1.441(3) no
C111 H1111 . . 0.980 no
C112 C113 . . 1.511(3) no
C112 O122 . . 1.437(3) no
C112 H1121 . . 0.978 no
C113 C114 . . 1.541(3) no
C113 O121 . . 1.215(3) no
C114 C115 . . 1.567(3) no
C115 O116 . . 1.468(3) no
C115 C117 . . 1.494(3) no
C115 H1151 . . 0.979 no
C117 C118 . . 1.329(3) no
C117 H1171 . . 0.935 no
C118 C119 . . 1.503(3) no
C118 C120 . . 1.505(4) no
C119 H1191 . . 0.959 no
C119 H1192 . . 0.930 no
C119 H1193 . . 0.954 no
C120 H1201 . . 0.961 no
C120 H1202 . . 0.979 no
C120 H1203 . . 0.946 no
C123 C124 . . 1.525(3) no
C123 C125 . . 1.534(3) no
C123 O126 . . 1.441(3) no
C124 H1241 . . 0.979 no
C124 H1242 . . 0.985 no
C124 H1243 . . 0.976 no
C125 H1251 . . 0.990 no
C125 H1252 . . 0.998 no
C125 H1253 . . 0.954 no
O126 C127 . . 1.417(3) no
C127 H1271 . . 0.968 no
C127 H1272 . . 0.993 no
C127 H1273 . . 0.950 no
O130 H1301 . . 0.81(3) no
C201 C202 . . 1.516(3) no
C201 C214 . . 1.548(3) no
C201 C223 . . 1.561(3) no
C201 H2011 . . 0.977 no
C202 C203 . . 1.334(3) no
C202 H2021 . . 0.926 no
C203 C204 . . 1.494(3) no
C203 C208 . . 1.516(3) no
C204 C205 . . 1.490(3) no
C204 O228 . . 1.216(3) no
C205 C206 . . 1.464(3) no
C205 O229 . . 1.453(3) no
C205 H2051 . . 1.035 no
C206 C207 . . 1.516(3) no
C206 O229 . . 1.434(3) no
C206 H2061 . . 0.958 no
C207 C208 . . 1.528(3) no
C207 O230 . . 1.429(3) no
C207 H2071 . . 0.962 no
C208 C209 . . 1.525(3) no
C208 H2081 . . 0.993 no
C209 C210 . . 1.536(3) no
C209 C214 . . 1.557(3) no
C209 H2091 . . 0.973 no
C210 C211 . . 1.500(3) no
C210 O216 . . 1.449(3) no
C210 H2101 . . 0.974 no
C211 C212 . . 1.464(3) no
C211 O222 . . 1.444(3) no
C211 H2111 . . 0.962 no
C212 C213 . . 1.501(3) no
C212 O222 . . 1.447(3) no
C212 H2121 . . 0.978 no
C213 C214 . . 1.542(3) no
C213 O221 . . 1.209(3) no
C214 C215 . . 1.575(3) no
C215 O216 . . 1.461(3) no
C215 C217 . . 1.499(3) no
C215 H2151 . . 0.981 no
C217 C218 . . 1.330(3) no
C217 H2171 . . 0.934 no
C218 C219 . . 1.494(3) no
C218 C220 . . 1.504(3) no
C219 H2191 . . 0.982 no
C219 H2192 . . 0.927 no
C219 H2193 . . 0.956 no
C220 H2201 . . 0.957 no
C220 H2202 . . 0.948 no
C220 H2203 . . 1.004 no
C223 C224 . . 1.523(3) no
C223 C225 . . 1.525(3) no
C223 O226 . . 1.440(3) no
C224 H2241 . . 0.984 no
C224 H2242 . . 0.959 no
C224 H2243 . . 0.941 no
C225 H2251 . . 0.963 no
C225 H2252 . . 0.968 no
C225 H2253 . . 0.966 no
O226 C227 . . 1.420(3) no
C227 H2271 . . 0.976 no
C227 H2272 . . 0.953 no
C227 H2273 . . 0.970 no
O230 H2301 . . 0.76(3) no

loop_
_geom_contact_atom_site_label_1
_geom_contact_atom_site_label_2
_geom_contact_distance
_geom_contact_site_symmetry_1
_geom_contact_site_symmetry_2
_geom_contact_publ_flag
O16 C104 2.941(3) . . no
O16 C105 3.115(3) . . no
O16 C103 3.230(3) . . no
O16 C108 3.293(3) . . no
O16 O122 3.298(2) . . no
O16 O128 3.415(2) . . no
O21 O130 2.796(2) . 1_455 no
O21 C220 3.568(3) . 2_456 no
O22 C124 3.429(3) . 1_455 no
O22 O129 3.519(3) . 2_456 no
O28 O116 3.251(2) . 1_455 no
O28 C111 3.298(3) . 1_455 no
O28 O228 3.495(2) . 3_546 no
O28 C110 3.504(3) . 1_455 no
O28 C212 3.570(3) . 4_565 no
O30 O121 2.828(2) . . no
O30 C225 3.426(3) . . no
O30 C27 3.584(3) . 3_656 no
O116 C4 2.851(3) . 1_655 no
O116 C5 3.052(3) . 1_655 no
O116 C3 3.228(3) . 1_655 no
O116 C8 3.318(2) . 1_655 no
O121 C25 3.254(3) . 3_656 no
O122 C9 3.547(3) . . no
O122 C10 3.560(3) . . no
O128 O129 3.216(3) . 2_456 no
O128 C11 3.400(3) . . no
O128 C227 3.489(3) . . no
O129 C11 3.128(3) . 2_556 no
O129 C12 3.224(3) . 2_556 no
O129 C227 3.476(3) . 2_556 no
O130 C19 3.489(3) . . no
O216 C204 3.003(3) . 2_566 no
O216 C205 3.099(3) . 2_566 no
O216 C208 3.319(2) . 2_566 no
O216 C203 3.350(2) . 2_566 no
O216 O228 3.459(2) . 2_566 no
O221 O230 2.809(2) . 2_466 no
O221 C20 3.267(4) . 2_456 no
O221 C207 3.582(3) . 2_466 no
O222 C224 3.526(3) . 2_466 no
O228 C127 3.409(3) . 1_455 no
O228 C211 3.455(3) . 2_466 no
O229 C24 3.555(3) . 3_656 no
O230 C20 3.542(4) . 1_565 no
C3 C110 3.595(3) . 1_455 no
C4 C110 3.448(3) . 1_455 no
C6 C27 3.538(4) . 3_656 no
C10 C104 3.586(3) . . no
C25 C224 3.574(4) . 3_646 no
C106 C227 3.534(4) . 2_556 no
C120 C220 3.492(4) . 4_665 no
C204 C210 3.557(3) . 2_466 no

loop_
_geom_hbond_atom_site_label_D
_geom_hbond_atom_site_label_H
_geom_hbond_atom_site_label_A
_geom_hbond_site_symmetry_D
_geom_hbond_site_symmetry_H
_geom_hbond_site_symmetry_A
_geom_hbond_distance_DH
_geom_hbond_distance_HA
_geom_hbond_distance_DA
_geom_hbond_angle_DHA
_geom_hbond_publ_flag
O30 H301 O121 . . . 0.91(3) 1.92(3) 2.828(3) 172(3) yes
O130 H1301 O21 . . 1_655 0.81(3) 2.04(3) 2.796(3) 155(3) yes
O230 H2301 O221 . . 2_566 0.76(3) 2.10(3) 2.809(3) 156(3) yes

loop_
_geom_torsion_atom_site_label_1
_geom_torsion_atom_site_label_2
_geom_torsion_atom_site_label_3
_geom_torsion_atom_site_label_4
_geom_torsion_site_symmetry_1
_geom_torsion_site_symmetry_2
_geom_torsion_site_symmetry_3
_geom_torsion_site_symmetry_4
_geom_torsion
_geom_torsion_publ_flag
O16 C10 C9 C8 . . . . -174.4(2) no
O16 C10 C9 C14 . . . . -44.6(2) no
O16 C10 C11 O22 . . . . 138.8(2) no
O16 C10 C11 C12 . . . . 70.5(2) no
O16 C15 C14 C1 . . . . -158.0(2) no
O16 C15 C14 C9 . . . . -36.0(2) no
O16 C15 C14 C13 . . . . 78.6(2) no
O16 C15 C17 C18 . . . . 100.8(3) no
O21 C13 C12 O22 . . . . 114.4(2) no
O21 C13 C12 C11 . . . . -178.5(2) no
O21 C13 C14 C1 . . . . -24.9(3) no
O21 C13 C14 C9 . . . . -150.5(2) no
O21 C13 C14 C15 . . . . 105.2(2) no
O22 C11 C10 C9 . . . . 26.8(3) no
O22 C11 C12 C13 . . . . -103.3(2) no
O22 C12 C11 C10 . . . . 109.2(2) no
O22 C12 C13 C14 . . . . -70.6(2) no
O26 C23 C1 C2 . . . . 172.6(2) no
O26 C23 C1 C14 . . . . -58.3(3) no
O28 C4 C3 C2 . . . . -16.9(3) no
O28 C4 C3 C8 . . . . 159.9(2) no
O28 C4 C5 O29 . . . . 106.8(2) no
O28 C4 C5 C6 . . . . 172.6(2) no
O29 C5 C4 C3 . . . . -71.1(3) no
O29 C5 C6 C7 . . . . 103.9(2) no
O29 C6 C5 C4 . . . . -97.4(2) no
O29 C6 C7 O30 . . . . -151.7(2) no
O29 C6 C7 C8 . . . . 88.8(2) no
O30 C7 C6 C5 . . . . 138.3(2) no
O30 C7 C8 C3 . . . . -163.8(2) no
O30 C7 C8 C9 . . . . 72.7(2) no
O116 C110 C109 C108 . . . . -172.3(2) no
O116 C110 C109 C114 . . . . -43.4(2) no
O116 C110 C111 O122 . . . . 139.9(2) no
O116 C110 C111 C112 . . . . 72.5(2) no
O116 C115 C114 C101 . . . . -156.1(2) no
O116 C115 C114 C109 . . . . -32.7(2) no
O116 C115 C114 C113 . . . . 80.6(2) no
O116 C115 C117 C118 . . . . 102.7(3) no
O121 C113 C112 O122 . . . . 107.4(2) no
O121 C113 C112 C111 . . . . 174.5(2) no
O121 C113 C114 C101 . . . . -18.0(3) no
O121 C113 C114 C109 . . . . -142.2(2) no
O121 C113 C114 C115 . . . . 111.3(2) no
O122 C111 C110 C109 . . . . 27.5(3) no
O122 C111 C112 C113 . . . . -102.9(2) no
O122 C112 C111 C110 . . . . 109.5(2) no
O122 C112 C113 C114 . . . . -75.4(3) no
O126 C123 C101 C102 . . . . 170.7(2) no
O126 C123 C101 C114 . . . . -62.4(3) no
O128 C104 C103 C102 . . . . -13.4(4) no
O128 C104 C103 C108 . . . . 164.7(2) no
O128 C104 C105 O129 . . . . 101.4(3) no
O128 C104 C105 C106 . . . . 165.9(2) no
O129 C105 C104 C103 . . . . -75.9(3) no
O129 C105 C106 C107 . . . . 104.8(3) no
O129 C106 C105 C104 . . . . -96.4(2) no
O129 C106 C107 O130 . . . . -148.7(2) no
O129 C106 C107 C108 . . . . 93.1(2) no
O130 C107 C106 C105 . . . . 141.5(2) no
O130 C107 C108 C103 . . . . -169.4(2) no
O130 C107 C108 C109 . . . . 66.0(2) no
O216 C210 C209 C208 . . . . -176.8(2) no
O216 C210 C209 C214 . . . . -47.3(2) no
O216 C210 C211 O222 . . . . 144.3(2) no
O216 C210 C211 C212 . . . . 75.7(2) no
O216 C215 C214 C201 . . . . -149.8(2) no
O216 C215 C214 C209 . . . . -26.6(2) no
O216 C215 C214 C213 . . . . 86.1(2) no
O216 C215 C217 C218 . . . . 99.9(3) no
O221 C213 C212 O222 . . . . 104.0(2) no
O221 C213 C212 C211 . . . . 171.0(2) no
O221 C213 C214 C201 . . . . -14.3(3) no
O221 C213 C214 C209 . . . . -137.4(2) no
O221 C213 C214 C215 . . . . 116.6(2) no
O222 C211 C210 C209 . . . . 32.9(3) no
O222 C211 C212 C213 . . . . -103.2(2) no
O222 C212 C211 C210 . . . . 109.1(2) no
O222 C212 C213 C214 . . . . -78.9(2) no
O226 C223 C201 C202 . . . . 172.2(2) no
O226 C223 C201 C214 . . . . -59.8(2) no
O228 C204 C203 C202 . . . . -17.2(3) no
O228 C204 C203 C208 . . . . 159.2(2) no
O228 C204 C205 O229 . . . . 108.3(2) no
O228 C204 C205 C206 . . . . 173.4(2) no
O229 C205 C204 C203 . . . . -70.0(3) no
O229 C205 C206 C207 . . . . 104.4(2) no
O229 C206 C205 C204 . . . . -97.7(2) no
O229 C206 C207 O230 . . . . -152.9(2) no
O229 C206 C207 C208 . . . . 88.3(2) no
O230 C207 C206 C205 . . . . 137.2(2) no
O230 C207 C208 C203 . . . . -163.3(2) no
O230 C207 C208 C209 . . . . 73.1(2) no
C1 C2 C3 C4 . . . . 179.7(2) no
C1 C2 C3 C8 . . . . 3.2(4) no
C1 C14 C9 C8 . . . . -52.5(2) no
C1 C14 C9 C10 . . . . 174.6(2) no
C1 C14 C13 C12 . . . . 160.3(2) no
C1 C14 C15 C17 . . . . 79.9(3) no
C1 C23 O26 C27 . . . . -66.1(2) no
C2 C1 C14 C9 . . . . 39.3(2) no
C2 C1 C14 C13 . . . . -85.0(2) no
C2 C1 C14 C15 . . . . 152.7(2) no
C2 C1 C23 C24 . . . . -69.2(2) no
C2 C1 C23 C25 . . . . 52.7(2) no
C2 C3 C4 C5 . . . . 161.0(2) no
C2 C3 C8 C7 . . . . -135.7(2) no
C2 C3 C8 C9 . . . . -11.9(3) no
C3 C2 C1 C14 . . . . -17.0(3) no
C3 C2 C1 C23 . . . . 118.1(2) no
C3 C4 C5 C6 . . . . -5.3(3) no
C3 C8 C7 C6 . . . . -44.4(3) no
C3 C8 C9 C10 . . . . 158.4(2) no
C3 C8 C9 C14 . . . . 36.0(2) no
C4 C3 C8 C7 . . . . 47.8(3) no
C4 C3 C8 C9 . . . . 171.6(2) no
C4 C5 O29 C6 . . . . 113.5(2) no
C4 C5 C6 C7 . . . . 6.5(4) no
C5 O29 C6 C7 . . . . -114.2(2) no
C5 C4 C3 C8 . . . . -22.2(3) no
C5 C6 C7 C8 . . . . 18.8(3) no
C6 C7 C8 C9 . . . . -167.9(2) no
C7 C8 C9 C10 . . . . -76.3(2) no
C7 C8 C9 C14 . . . . 161.3(2) no
C8 C9 C10 C11 . . . . -61.5(3) no
C8 C9 C14 C13 . . . . 70.4(2) no
C8 C9 C14 C15 . . . . -179.1(2) no
C9 C10 O16 C15 . . . . 21.5(2) no
C9 C10 C11 C12 . . . . -41.6(3) no
C9 C14 C1 C23 . . . . -90.2(2) no
C9 C14 C13 C12 . . . . 34.7(3) no
C9 C14 C15 C17 . . . . -158.1(2) no
C10 O16 C15 C14 . . . . 9.9(2) no
C10 O16 C15 C17 . . . . 138.7(2) no
C10 C9 C14 C13 . . . . -62.5(2) no
C10 C9 C14 C15 . . . . 48.0(2) no
C10 C11 O22 C12 . . . . -105.4(2) no
C10 C11 C12 C13 . . . . 5.9(3) no
C11 O22 C12 C13 . . . . 109.4(2) no
C11 C10 O16 C15 . . . . -98.6(2) no
C11 C10 C9 C14 . . . . 68.3(2) no
C11 C12 C13 C14 . . . . -3.5(3) no
C12 C13 C14 C15 . . . . -69.6(2) no
C13 C14 C1 C23 . . . . 145.4(2) no
C13 C14 C15 C17 . . . . -43.5(3) no
C14 C1 C23 C24 . . . . 60.0(3) no
C14 C1 C23 C25 . . . . -178.1(2) no
C14 C15 C17 C18 . . . . -139.1(2) no
C15 C14 C1 C23 . . . . 23.2(3) no
C15 C17 C18 C19 . . . . 0.7(4) no
C15 C17 C18 C20 . . . . 179.0(2) no
C24 C23 O26 C27 . . . . 170.2(2) no
C25 C23 O26 C27 . . . . 53.2(3) no
C101 C102 C103 C104 . . . . -179.7(2) no
C101 C102 C103 C108 . . . . 2.3(4) no
C101 C114 C109 C108 . . . . -54.2(2) no
C101 C114 C109 C110 . . . . 172.5(2) no
C101 C114 C113 C112 . . . . 164.9(2) no
C101 C114 C115 C117 . . . . 80.5(3) no
C101 C123 O126 C127 . . . . -69.5(3) no
C102 C101 C114 C109 . . . . 45.0(2) no
C102 C101 C114 C113 . . . . -76.4(2) no
C102 C101 C114 C115 . . . . 160.8(2) no
C102 C101 C123 C124 . . . . -71.8(3) no
C102 C101 C123 C125 . . . . 50.3(3) no
C102 C103 C104 C105 . . . . 163.8(2) no
C102 C103 C108 C107 . . . . -132.4(2) no
C102 C103 C108 C109 . . . . -7.2(3) no
C103 C102 C101 C114 . . . . -21.2(3) no
C103 C102 C101 C123 . . . . 112.6(3) no
C103 C104 C105 C106 . . . . -11.4(3) no
C103 C108 C107 C106 . . . . -50.5(3) no
C103 C108 C109 C110 . . . . 154.5(2) no
C103 C108 C109 C114 . . . . 32.3(3) no
C104 C103 C108 C107 . . . . 49.6(3) no
C104 C103 C108 C109 . . . . 174.8(2) no
C104 C105 O129 C106 . . . . 113.0(2) no
C104 C105 C106 C107 . . . . 8.3(3) no
C105 O129 C106 C107 . . . . -112.6(2) no
C105 C104 C103 C108 . . . . -18.1(3) no
C105 C106 C107 C108 . . . . 23.3(3) no
C106 C107 C108 C109 . . . . -175.1(2) no
C107 C108 C109 C110 . . . . -80.7(3) no
C107 C108 C109 C114 . . . . 157.1(2) no
C108 C109 C110 C111 . . . . -59.7(3) no
C108 C109 C114 C113 . . . . 66.8(2) no
C108 C109 C114 C115 . . . . 178.9(2) no
C109 C110 O116 C115 . . . . 23.0(2) no
C109 C110 C111 C112 . . . . -39.9(3) no
C109 C114 C101 C123 . . . . -83.1(3) no
C109 C114 C113 C112 . . . . 40.7(3) no
C109 C114 C115 C117 . . . . -156.1(2) no
C110 O116 C115 C114 . . . . 6.6(2) no
C110 O116 C115 C117 . . . . 133.9(2) no
C110 C109 C114 C113 . . . . -66.4(2) no
C110 C109 C114 C115 . . . . 45.7(2) no
C110 C111 O122 C112 . . . . -104.3(2) no
C110 C111 C112 C113 . . . . 6.6(3) no
C111 O122 C112 C113 . . . . 109.6(2) no
C111 C110 O116 C115 . . . . -97.4(2) no
C111 C110 C109 C114 . . . . 69.2(2) no
C111 C112 C113 C114 . . . . -8.3(3) no
C112 C113 C114 C115 . . . . -65.7(3) no
C113 C114 C101 C123 . . . . 155.6(2) no
C113 C114 C115 C117 . . . . -42.7(3) no
C114 C101 C123 C124 . . . . 55.1(3) no
C114 C101 C123 C125 . . . . 177.2(2) no
C114 C115 C117 C118 . . . . -137.2(2) no
C115 C114 C101 C123 . . . . 32.8(3) no
C115 C117 C118 C119 . . . . -3.8(4) no
C115 C117 C118 C120 . . . . 173.9(2) no
C124 C123 O126 C127 . . . . 166.7(2) no
C125 C123 O126 C127 . . . . 50.1(3) no
C201 C202 C203 C204 . . . . 178.7(2) no
C201 C202 C203 C208 . . . . 2.6(3) no
C201 C214 C209 C208 . . . . -54.8(2) no
C201 C214 C209 C210 . . . . 172.0(2) no
C201 C214 C213 C212 . . . . 168.7(2) no
C201 C214 C215 C217 . . . . 88.1(2) no
C201 C223 O226 C227 . . . . -67.7(2) no
C202 C201 C214 C209 . . . . 40.4(2) no
C202 C201 C214 C213 . . . . -79.8(2) no
C202 C201 C214 C215 . . . . 156.3(2) no
C202 C201 C223 C224 . . . . -71.4(2) no
C202 C201 C223 C225 . . . . 50.8(2) no
C202 C203 C204 C205 . . . . 161.0(2) no
C202 C203 C208 C207 . . . . -136.4(2) no
C202 C203 C208 C209 . . . . -12.2(3) no
C203 C202 C201 C214 . . . . -16.9(3) no
C203 C202 C201 C223 . . . . 117.2(2) no
C203 C204 C205 C206 . . . . -4.9(3) no
C203 C208 C207 C206 . . . . -43.8(3) no
C203 C208 C209 C210 . . . . 159.9(2) no
C203 C208 C209 C214 . . . . 37.5(2) no
C204 C203 C208 C207 . . . . 47.5(2) no
C204 C203 C208 C209 . . . . 171.7(2) no
C204 C205 O229 C206 . . . . 112.7(2) no
C204 C205 C206 C207 . . . . 6.6(3) no
C205 O229 C206 C207 . . . . -113.4(2) no
C205 C204 C203 C208 . . . . -22.6(3) no
C205 C206 C207 C208 . . . . 18.4(3) no
C206 C207 C208 C209 . . . . -167.5(2) no
C207 C208 C209 C210 . . . . -74.9(2) no
C207 C208 C209 C214 . . . . 162.8(2) no
C208 C209 C210 C211 . . . . -63.7(3) no
C208 C209 C214 C213 . . . . 65.2(2) no
C208 C209 C214 C215 . . . . 177.2(2) no
C209 C210 O216 C215 . . . . 31.0(2) no
C209 C210 C211 C212 . . . . -35.7(3) no
C209 C214 C201 C223 . . . . -88.7(2) no
C209 C214 C213 C212 . . . . 45.7(3) no
C209 C214 C215 C217 . . . . -148.7(2) no
C210 O216 C215 C214 . . . . -2.3(2) no
C210 O216 C215 C217 . . . . 125.9(2) no
C210 C209 C214 C213 . . . . -68.0(2) no
C210 C209 C214 C215 . . . . 44.1(2) no
C210 C211 O222 C212 . . . . -106.5(2) no
C210 C211 C212 C213 . . . . 5.8(3) no
C211 O222 C212 C213 . . . . 109.2(2) no
C211 C210 O216 C215 . . . . -89.6(2) no
C211 C210 C209 C214 . . . . 65.7(2) no
C211 C212 C213 C214 . . . . -12.0(3) no
C212 C213 C214 C215 . . . . -60.3(2) no
C213 C214 C201 C223 . . . . 151.1(2) no
C213 C214 C215 C217 . . . . -35.9(2) no
C214 C201 C223 C224 . . . . 56.6(3) no
C214 C201 C223 C225 . . . . 178.8(2) no
C214 C215 C217 C218 . . . . -139.3(2) no
C215 C214 C201 C223 . . . . 27.3(3) no
C215 C217 C218 C219 . . . . 3.5(4) no
C215 C217 C218 C220 . . . . -175.9(2) no
C224 C223 O226 C227 . . . . 170.1(2) no
C225 C223 O226 C227 . . . . 53.6(2) no
